data_7210130
loop_
_publ_author_name
'Kodama, Satoshi'
'Johmoto, Kohei'
'Sekine, Akiko'
'Fujii, Kotaro'
'Uekusa, Hidehiro'

_publ_section_title
;
 Structural understanding of solid-state photodimerization reactions of
 cinnamic amide derivatives in terms of reaction cavities -- color
 developer for thermosensitive paper
;
_journal_issue 23
_journal_name_full CrystEngComm
_journal_page_first 4667
_journal_paper_doi 10.1039/c3ce40130h
_journal_volume 15
_journal_year 2013
_chemical_formula_moiety 'C16 H15 N O2'
_chemical_formula_sum 'C16 H15 N O2'
_chemical_formula_weight 253.29
_chemical_name_systematic
;
?
;
_space_group_IT_number 14
_symmetry_cell_setting monoclinic
_symmetry_space_group_name_Hall '-P 2yn'
_symmetry_space_group_name_H-M 'P 1 21/n 1'
_atom_sites_solution_hydrogens geom
_atom_sites_solution_primary direct
_atom_sites_solution_secondary difmap
_audit_creation_method SHELXL-97
_cell_angle_alpha 90.00
_cell_angle_beta 94.919(2)
_cell_angle_gamma 90.00
_cell_formula_units_Z 4
_cell_length_a 6.6796(4)
_cell_length_b 21.6754(14)
_cell_length_c 9.7556(7)
_cell_measurement_reflns_used 12782
_cell_measurement_temperature 293(2)
_cell_measurement_theta_max 27.33
_cell_measurement_theta_min 3.06
_cell_volume 1407.24(16)
_computing_cell_refinement 'PROCESS-AUTO (Rigaku, 1998)'
_computing_data_collection 'PROCESS-AUTO (Rigaku, 1998)'
_computing_data_reduction 'PROCESS-AUTO (Rigaku, 1998)'
_computing_molecular_graphics 'ORTEP-3 (Farrugia, 2008)'
_computing_publication_material 'SHELXL-97 (Sheldrick, 1997)'
_computing_structure_refinement 'SHELXL-97 (Sheldrick, 1997)'
_computing_structure_solution 'SHELXS-97 (Sheldrick, 1990)'
_diffrn_ambient_temperature 293(2)
_diffrn_measured_fraction_theta_full 0.997
_diffrn_measured_fraction_theta_max 0.997
_diffrn_measurement_device_type 'Rigaku R-AXIS RAPID IP Area Detector'
_diffrn_measurement_method '\w scans'
_diffrn_radiation_monochromator graphite
_diffrn_radiation_source 'rotating anode X-ray tube'
_diffrn_radiation_type MoK\a
_diffrn_radiation_wavelength 0.71075
_diffrn_reflns_av_R_equivalents 0.0555
_diffrn_reflns_av_sigmaI/netI 0.0340
_diffrn_reflns_limit_h_max 8
_diffrn_reflns_limit_h_min -8
_diffrn_reflns_limit_k_max 28
_diffrn_reflns_limit_k_min -28
_diffrn_reflns_limit_l_max 12
_diffrn_reflns_limit_l_min -12
_diffrn_reflns_number 23644
_diffrn_reflns_theta_full 27.40
_diffrn_reflns_theta_max 27.40
_diffrn_reflns_theta_min 3.20
_exptl_absorpt_coefficient_mu 0.079
_exptl_absorpt_correction_T_max 0.9968
_exptl_absorpt_correction_T_min 0.8167
_exptl_absorpt_correction_type multi-scan
_exptl_absorpt_process_details 'Absorption was corrected by ABSCOR'
_exptl_crystal_density_diffrn 1.196
_exptl_crystal_density_method 'not measured'
_exptl_crystal_F_000 536
_exptl_crystal_size_max 0.15
_exptl_crystal_size_mid 0.14
_exptl_crystal_size_min 0.04
_refine_diff_density_max 0.143
_refine_diff_density_min -0.142
_refine_diff_density_rms 0.033
_refine_ls_extinction_method none
_refine_ls_goodness_of_fit_ref 1.027
_refine_ls_hydrogen_treatment constr
_refine_ls_matrix_type full
_refine_ls_number_parameters 173
_refine_ls_number_reflns 3196
_refine_ls_number_restraints 0
_refine_ls_restrained_S_all 1.027
_refine_ls_R_factor_all 0.1012
_refine_ls_R_factor_gt 0.0410
_refine_ls_shift/su_max 0.000
_refine_ls_shift/su_mean 0.000
_refine_ls_structure_factor_coef Fsqd
_refine_ls_weighting_details 'calc w=1/[\s^2^(Fo^2^)+(0.0651P)^2^+0.0427P] where P=(Fo^2^+2Fc^2^)/3'
_refine_ls_weighting_scheme calc
_refine_ls_wR_factor_gt 0.1067
_refine_ls_wR_factor_ref 0.1347
_reflns_number_gt 1626
_reflns_number_total 3196
_reflns_threshold_expression >2sigma(I)
_cod_data_source_file c3ce40130h.txt
_cod_data_source_block 1
_cod_original_sg_symbol_H-M P21/n
_cod_database_code 7210130

loop_
_symmetry_equiv_pos_as_xyz
'x, y, z'
'-x+1/2, y+1/2, -z+1/2'
'-x, -y, -z'
'x-1/2, -y-1/2, z-1/2'

loop_
_atom_site_label
_atom_site_type_symbol
_atom_site_fract_x
_atom_site_fract_y
_atom_site_fract_z
_atom_site_U_iso_or_equiv
_atom_site_adp_type
_atom_site_occupancy
_atom_site_symmetry_multiplicity
_atom_site_calc_flag
_atom_site_refinement_flags
N1 N 0.12373(19) 0.15160(6) 0.42154(14) 0.0516(4) Uani 1 1 d .
H1 H 0.0044 0.1522 0.4484 0.062 Uiso 1 1 calc R
O1 O 0.42110(17) 0.09919(5) 0.45073(13) 0.0595(4) Uani 1 1 d .
O2 O 0.24311(17) 0.33833(6) 0.04327(14) 0.0699(4) Uani 1 1 d .
H2O H 0.1428 0.3602 0.0315 0.105 Uiso 1 1 calc R
C1 C 0.1638(3) -0.01993(7) 0.74417(19) 0.0563(4) Uani 1 1 d .
C11 C 0.3425(2) 0.20475(8) 0.26506(19) 0.0558(5) Uani 1 1 d .
H11 H 0.4476 0.1774 0.2869 0.067 Uiso 1 1 calc R
C7 C 0.2432(3) 0.02069(8) 0.64221(19) 0.0568(5) Uani 1 1 d .
H7 H 0.3755 0.0138 0.6231 0.068 Uiso 1 1 calc R
C8 C 0.1465(3) 0.06641(7) 0.57384(18) 0.0520(4) Uani 1 1 d .
H8 H 0.0125 0.0735 0.5880 0.062 Uiso 1 1 calc R
C12 C 0.3650(2) 0.25171(8) 0.17155(19) 0.0583(5) Uani 1 1 d .
H12 H 0.4855 0.2556 0.1311 0.070 Uiso 1 1 calc R
C10 C 0.1636(2) 0.19840(7) 0.32635(17) 0.0485(4) Uani 1 1 d .
C9 C 0.2432(2) 0.10611(7) 0.47696(17) 0.0493(4) Uani 1 1 d .
C14 C 0.0337(3) 0.28713(8) 0.1991(2) 0.0627(5) Uani 1 1 d .
H14 H -0.0706 0.3149 0.1779 0.075 Uiso 1 1 calc R
C13 C 0.2109(2) 0.29300(7) 0.13723(18) 0.0532(4) Uani 1 1 d .
C15 C 0.0106(3) 0.24027(8) 0.29222(19) 0.0613(5) Uani 1 1 d .
H15 H -0.1098 0.2367 0.3328 0.074 Uiso 1 1 calc R
C2 C -0.0312(3) -0.01601(8) 0.7826(2) 0.0610(5) Uani 1 1 d .
H2 H -0.1188 0.0130 0.7407 0.073 Uiso 1 1 calc R
C6 C 0.2875(3) -0.06479(9) 0.8095(2) 0.0786(6) Uani 1 1 d .
H6 H 0.4185 -0.0692 0.7854 0.094 Uiso 1 1 calc R
C3 C -0.0971(3) -0.05469(9) 0.8822(2) 0.0707(6) Uani 1 1 d .
H3 H -0.2285 -0.0511 0.9059 0.085 Uiso 1 1 calc R
C4 C 0.0278(4) -0.09872(9) 0.9478(2) 0.0765(6) Uani 1 1 d .
C5 C 0.2196(4) -0.10281(10) 0.9091(2) 0.0890(7) Uani 1 1 d .
H5 H 0.3065 -0.1320 0.9510 0.107 Uiso 1 1 calc R
C16 C -0.0467(5) -0.14020(11) 1.0575(2) 0.1081(9) Uani 1 1 d .
H16A H -0.1871 -0.1328 1.0644 0.162 Uiso 1 1 calc R
H16B H 0.0268 -0.1316 1.1443 0.162 Uiso 1 1 calc R
H16C H -0.0270 -0.1826 1.0332 0.162 Uiso 1 1 calc R

loop_
_atom_site_aniso_label
_atom_site_aniso_U_11
_atom_site_aniso_U_22
_atom_site_aniso_U_33
_atom_site_aniso_U_23
_atom_site_aniso_U_13
_atom_site_aniso_U_12
N1 0.0418(7) 0.0539(8) 0.0615(9) 0.0002(7) 0.0179(6) 0.0001(6)
O1 0.0454(7) 0.0624(7) 0.0728(9) -0.0030(6) 0.0168(6) 0.0012(5)
O2 0.0484(7) 0.0812(8) 0.0831(10) 0.0266(7) 0.0230(6) 0.0065(6)
C1 0.0620(11) 0.0534(10) 0.0534(11) -0.0034(8) 0.0051(9) 0.0019(8)
C11 0.0424(10) 0.0621(10) 0.0649(12) 0.0035(9) 0.0163(8) 0.0051(7)
C7 0.0528(10) 0.0599(10) 0.0585(11) -0.0061(9) 0.0109(8) 0.0007(8)
C8 0.0466(9) 0.0541(9) 0.0564(10) -0.0030(8) 0.0102(8) -0.0014(8)
C12 0.0426(10) 0.0684(11) 0.0667(12) 0.0069(10) 0.0208(8) 0.0014(8)
C10 0.0438(9) 0.0508(9) 0.0526(10) -0.0025(8) 0.0133(8) -0.0031(7)
C9 0.0445(10) 0.0505(9) 0.0538(11) -0.0099(8) 0.0099(8) -0.0031(7)
C14 0.0439(10) 0.0727(12) 0.0742(13) 0.0162(10) 0.0201(9) 0.0101(8)
C13 0.0444(9) 0.0597(10) 0.0569(11) 0.0063(9) 0.0132(8) -0.0025(7)
C15 0.0445(10) 0.0718(11) 0.0709(12) 0.0087(10) 0.0235(9) 0.0051(8)
C2 0.0636(12) 0.0618(11) 0.0575(12) 0.0035(9) 0.0040(9) -0.0039(9)
C6 0.0821(14) 0.0761(13) 0.0785(15) 0.0085(12) 0.0119(12) 0.0194(11)
C3 0.0809(14) 0.0744(13) 0.0577(12) -0.0036(10) 0.0115(10) -0.0162(11)
C4 0.1181(19) 0.0586(12) 0.0527(12) -0.0007(10) 0.0062(12) -0.0120(12)
C5 0.118(2) 0.0727(14) 0.0762(16) 0.0132(12) 0.0059(15) 0.0178(13)
C16 0.174(3) 0.0819(15) 0.0684(15) 0.0154(12) 0.0138(16) -0.0271(16)

loop_
_atom_type_symbol
_atom_type_description
_atom_type_scat_dispersion_real
_atom_type_scat_dispersion_imag
_atom_type_scat_source
C C 0.0033 0.0016 'International Tables Vol C Tables 4.2.6.8 and 6.1.1.4'
H H 0.0000 0.0000 'International Tables Vol C Tables 4.2.6.8 and 6.1.1.4'
N N 0.0061 0.0033 'International Tables Vol C Tables 4.2.6.8 and 6.1.1.4'
O O 0.0106 0.0060 'International Tables Vol C Tables 4.2.6.8 and 6.1.1.4'

loop_
_geom_angle_atom_site_label_1
_geom_angle_atom_site_label_2
_geom_angle_atom_site_label_3
_geom_angle
C9 N1 C10 130.33(13)
C9 N1 H1 114.8
C10 N1 H1 114.8
C13 O2 H2O 109.5
C2 C1 C6 116.89(18)
C2 C1 C7 123.41(16)
C6 C1 C7 119.70(17)
C12 C11 C10 120.18(15)
C12 C11 H11 119.9
C10 C11 H11 119.9
C8 C7 C1 126.92(17)
C8 C7 H7 116.5
C1 C7 H7 116.5
C7 C8 C9 122.54(16)
C7 C8 H8 118.7
C9 C8 H8 118.7
C13 C12 C11 121.01(15)
C13 C12 H12 119.5
C11 C12 H12 119.5
C15 C10 C11 118.42(15)
C15 C10 N1 116.78(14)
C11 C10 N1 124.80(15)
O1 C9 N1 123.12(15)
O1 C9 C8 122.79(15)
N1 C9 C8 114.08(14)
C13 C14 C15 120.27(16)
C13 C14 H14 119.9
C15 C14 H14 119.9
O2 C13 C14 123.18(15)
O2 C13 C12 117.94(14)
C14 C13 C12 118.88(16)
C14 C15 C10 121.23(16)
C14 C15 H15 119.4
C10 C15 H15 119.4
C3 C2 C1 120.97(18)
C3 C2 H2 119.5
C1 C2 H2 119.5
C5 C6 C1 121.4(2)
C5 C6 H6 119.3
C1 C6 H6 119.3
C2 C3 C4 121.7(2)
C2 C3 H3 119.1
C4 C3 H3 119.1
C5 C4 C3 117.2(2)
C5 C4 C16 121.9(2)
C3 C4 C16 120.9(2)
C4 C5 C6 121.8(2)
C4 C5 H5 119.1
C6 C5 H5 119.1
C4 C16 H16A 109.5
C4 C16 H16B 109.5
H16A C16 H16B 109.5
C4 C16 H16C 109.5
H16A C16 H16C 109.5
H16B C16 H16C 109.5

loop_
_geom_bond_atom_site_label_1
_geom_bond_atom_site_label_2
_geom_bond_distance
N1 C9 1.352(2)
N1 C10 1.416(2)
N1 H1 0.8600
O1 C9 1.2459(18)
O2 C13 1.3733(19)
O2 H2O 0.8200
C1 C2 1.388(3)
C1 C6 1.394(3)
C1 C7 1.462(3)
C11 C12 1.383(2)
C11 C10 1.388(2)
C11 H11 0.9300
C7 C8 1.330(2)
C7 H7 0.9300
C8 C9 1.468(2)
C8 H8 0.9300
C12 C13 1.383(2)
C12 H12 0.9300
C10 C15 1.386(2)
C14 C13 1.380(2)
C14 C15 1.380(2)
C14 H14 0.9300
C15 H15 0.9300
C2 C3 1.384(3)
C2 H2 0.9300
C6 C5 1.380(3)
C6 H6 0.9300
C3 C4 1.387(3)
C3 H3 0.9300
C4 C5 1.369(3)
C4 C16 1.514(3)
C5 H5 0.9300
C16 H16A 0.9600
C16 H16B 0.9600
C16 H16C 0.9600

loop_
_geom_torsion_atom_site_label_1
_geom_torsion_atom_site_label_2
_geom_torsion_atom_site_label_3
_geom_torsion_atom_site_label_4
_geom_torsion
C2 C1 C7 C8 0.8(3)
C6 C1 C7 C8 -178.26(17)
C1 C7 C8 C9 177.62(16)
C10 C11 C12 C13 -0.1(3)
C12 C11 C10 C15 -0.5(3)
C12 C11 C10 N1 179.02(15)
C9 N1 C10 C15 -177.75(16)
C9 N1 C10 C11 2.7(3)
C10 N1 C9 O1 1.1(3)
C10 N1 C9 C8 179.58(15)
C7 C8 C9 O1 1.0(3)
C7 C8 C9 N1 -177.45(15)
C15 C14 C13 O2 179.65(17)
C15 C14 C13 C12 -0.8(3)
C11 C12 C13 O2 -179.74(16)
C11 C12 C13 C14 0.7(3)
C13 C14 C15 C10 0.3(3)
C11 C10 C15 C14 0.4(3)
N1 C10 C15 C14 -179.17(16)
C6 C1 C2 C3 0.7(3)
C7 C1 C2 C3 -178.39(17)
C2 C1 C6 C5 -0.9(3)
C7 C1 C6 C5 178.14(19)
C1 C2 C3 C4 0.1(3)
C2 C3 C4 C5 -0.5(3)
C2 C3 C4 C16 179.46(19)
C3 C4 C5 C6 0.3(3)
C16 C4 C5 C6 -179.7(2)
C1 C6 C5 C4 0.5(3)
